data_4346837
loop_
_publ_author_name
'Liang, Lan-Chang'
'Chou, Kuan-Wei'
'Su, Wei-Jia'
'Chen, Han-Sheng'
'Hsu, Yu-Lin'

_publ_section_title
;
 Homo- and Heteropolynuclear Clusters of Phosphine Triphenolates.
;
_journal_issue 23
_journal_name_full 'Inorganic chemistry'
_journal_page_first 11526
_journal_page_last 11534
_journal_paper_doi 10.1021/acs.inorgchem.5b02208
_journal_volume 54
_journal_year 2015
_chemical_formula_moiety 'C96 H144 Li4 Mn O9 P2'
_chemical_formula_sum 'C96 H144 Li4 Mn O9 P2'
_chemical_formula_weight 1586.75
_space_group_IT_number 2
_space_group_name_Hall '-P 1'
_space_group_name_H-M_alt 'P -1'
_symmetry_cell_setting triclinic
_symmetry_space_group_name_H-M 'P -1'
_atom_sites_solution_hydrogens geom
_atom_sites_solution_primary direct
_atom_sites_solution_secondary difmap
_audit_creation_method SHELXL-97
_cell_angle_alpha 87.8970(10)
_cell_angle_beta 89.9360(10)
_cell_angle_gamma 69.778(4)
_cell_formula_units_Z 2
_cell_length_a 14.8600(8)
_cell_length_b 17.7890(8)
_cell_length_c 21.4750(13)
_cell_measurement_reflns_used 146335
_cell_measurement_temperature 200(2)
_cell_measurement_theta_max 25.35
_cell_measurement_theta_min 2.037
_cell_volume 5322.9(5)
_computing_cell_refinement 'HKL Scalepack (Otwinowski & Minor 1997)'
_computing_data_collection 'Collect (Nonius BV, 1997-2000)'
_computing_data_reduction 'HKL Denzo and Scalepack'
_computing_molecular_graphics 'Ortep-3 for Windows (Farrugia, 1997)'
_computing_publication_material 'WinGX publication routines (Farrugia, 1999)'
_computing_structure_refinement 'SHELXL-97 (Sheldrick, 1997)'
_computing_structure_solution 'SHELXS-86 (Sheldrick, 1986)'
_diffrn_ambient_temperature 200(2)
_diffrn_detector_area_resol_mean 9
_diffrn_measured_fraction_theta_full 0.924
_diffrn_measured_fraction_theta_max 0.924
_diffrn_measurement_device_type KappaCCD
_diffrn_measurement_method 'CCD rotation images, thick slices'
_diffrn_radiation_monochromator graphite
_diffrn_radiation_source 'fine-focus sealed tube'
_diffrn_radiation_type MoK\a
_diffrn_radiation_wavelength 0.71073
_diffrn_reflns_av_R_equivalents 0.2266
_diffrn_reflns_av_sigmaI/netI 0.3336
_diffrn_reflns_limit_h_max 17
_diffrn_reflns_limit_h_min -17
_diffrn_reflns_limit_k_max 21
_diffrn_reflns_limit_k_min -21
_diffrn_reflns_limit_l_max 25
_diffrn_reflns_limit_l_min -25
_diffrn_reflns_number 60718
_diffrn_reflns_theta_full 25.41
_diffrn_reflns_theta_max 25.41
_diffrn_reflns_theta_min 2.20
_exptl_absorpt_coefficient_mu 0.200
_exptl_absorpt_correction_T_max 1.0026
_exptl_absorpt_correction_T_min 0.9076
_exptl_absorpt_correction_type multi-scan
_exptl_absorpt_process_details
;
 ?
;
_exptl_crystal_colour 'pale green'
_exptl_crystal_density_diffrn 0.990
_exptl_crystal_density_method 'not measured'
_exptl_crystal_description prism
_exptl_crystal_F_000 1718
_exptl_crystal_size_max 0.3
_exptl_crystal_size_mid 0.11
_exptl_crystal_size_min 0.05
_platon_squeeze_details ' ?'
_refine_diff_density_max 0.629
_refine_diff_density_min -0.444
_refine_diff_density_rms 0.096
_refine_ls_extinction_method none
_refine_ls_goodness_of_fit_ref 0.956
_refine_ls_hydrogen_treatment constr
_refine_ls_matrix_type full
_refine_ls_number_parameters 988
_refine_ls_number_reflns 18124
_refine_ls_number_restraints 0
_refine_ls_restrained_S_all 0.956
_refine_ls_R_factor_all 0.2922
_refine_ls_R_factor_gt 0.1397
_refine_ls_shift/su_max 0.066
_refine_ls_shift/su_mean 0.003
_refine_ls_structure_factor_coef Fsqd
_refine_ls_weighting_details 'calc w=1/[\s^2^(Fo^2^)+(0.1817P)^2^+0.0000P] where P=(Fo^2^+2Fc^2^)/3'
_refine_ls_weighting_scheme calc
_refine_ls_wR_factor_gt 0.3267
_refine_ls_wR_factor_ref 0.3900
_reflns_number_gt 6023
_reflns_number_total 18124
_reflns_threshold_expression >2sigma(I)
_cod_data_source_file ic5b02208_si_002.cif
_cod_data_source_block 7805
_cod_database_code 4346837

loop_
_symmetry_equiv_pos_as_xyz
'x, y, z'
'-x, -y, -z'

loop_
_atom_site_label
_atom_site_type_symbol
_atom_site_fract_x
_atom_site_fract_y
_atom_site_fract_z
_atom_site_U_iso_or_equiv
_atom_site_adp_type
_atom_site_occupancy
_atom_site_symmetry_multiplicity
_atom_site_calc_flag
_atom_site_refinement_flags
_atom_site_disorder_assembly
_atom_site_disorder_group
C1 C 0.8386(7) 0.1104(6) 0.3005(5) 0.049(3) Uani 1 1 d . A .
C2 C 0.7429(7) 0.1185(6) 0.2977(5) 0.053(3) Uani 1 1 d . A .
C3 C 0.7117(7) 0.0574(6) 0.3226(6) 0.065(3) Uani 1 1 d . A .
C4 C 0.6064(8) 0.0640(6) 0.3245(7) 0.082(4) Uani 1 1 d . . .
C5 C 0.5447(8) 0.1399(8) 0.3549(7) 0.094(5) Uani 1 1 d . A .
H5A H 0.5532 0.1855 0.3340 0.141 Uiso 1 1 calc R . .
H5B H 0.5632 0.1378 0.3980 0.141 Uiso 1 1 calc R . .
H5C H 0.4785 0.1444 0.3522 0.141 Uiso 1 1 calc R . .
C6 C 0.5893(11) -0.0005(9) 0.3691(8) 0.057(4) Uiso 0.65 1 d P A 1
H6A H 0.6250 -0.0530 0.3551 0.086 Uiso 0.65 1 calc PR A 1
H6B H 0.5222 0.0067 0.3693 0.086 Uiso 0.65 1 calc PR A 1
H6C H 0.6100 0.0049 0.4105 0.086 Uiso 0.65 1 calc PR A 1
C6A C 0.598(2) -0.0230(18) 0.3229(16) 0.064(9) Uiso 0.35 1 d P A 2
H6A1 H 0.6491 -0.0569 0.2984 0.096 Uiso 0.35 1 calc PR A 2
H6A2 H 0.5375 -0.0188 0.3047 0.096 Uiso 0.35 1 calc PR A 2
H6A3 H 0.6026 -0.0455 0.3646 0.096 Uiso 0.35 1 calc PR A 2
C7 C 0.5715(12) 0.0651(10) 0.2558(10) 0.157(8) Uani 1 1 d . A .
H7A H 0.6090 0.0162 0.2369 0.235 Uiso 1 1 calc R B 2
H7B H 0.5790 0.1098 0.2329 0.235 Uiso 1 1 calc R B 2
H7C H 0.5052 0.0698 0.2555 0.235 Uiso 1 1 calc R B 2
C8 C 0.7814(7) -0.0091(6) 0.3503(5) 0.062(3) Uani 1 1 d . . .
H8 H 0.7620 -0.0505 0.3659 0.074 Uiso 1 1 calc R A .
C9 C 0.8771(6) -0.0184(6) 0.3566(5) 0.049(3) Uani 1 1 d . A .
C10 C 0.9491(7) -0.0918(6) 0.3909(6) 0.061(3) Uani 1 1 d . . .
C11 C 0.9180(11) -0.1080(11) 0.4526(8) 0.167(10) Uani 1 1 d . A .
H11A H 0.9647 -0.1555 0.4710 0.251 Uiso 1 1 calc R . .
H11B H 0.8574 -0.1158 0.4493 0.251 Uiso 1 1 calc R . .
H11C H 0.9113 -0.0634 0.4784 0.251 Uiso 1 1 calc R . .
C12 C 0.9622(9) -0.1654(8) 0.3474(8) 0.126(6) Uani 1 1 d . A .
H12A H 0.9834 -0.1539 0.3070 0.190 Uiso 1 1 calc R . .
H12B H 0.9020 -0.1737 0.3431 0.190 Uiso 1 1 calc R . .
H12C H 1.0089 -0.2128 0.3657 0.190 Uiso 1 1 calc R . .
C13 C 1.0498(8) -0.0904(8) 0.3922(9) 0.132(7) Uani 1 1 d . A .
H13A H 1.0688 -0.0820 0.3506 0.198 Uiso 1 1 calc R . .
H13B H 1.0925 -0.1406 0.4093 0.198 Uiso 1 1 calc R . .
H13C H 1.0522 -0.0477 0.4175 0.198 Uiso 1 1 calc R . .
C14 C 0.9046(6) 0.0429(6) 0.3326(4) 0.045(3) Uani 1 1 d . . .
H14 H 0.9678 0.0400 0.3376 0.054 Uiso 1 1 calc R A .
C15 C 0.9600(6) 0.1453(6) 0.2048(5) 0.047(3) Uani 1 1 d . A .
C16 C 0.9961(7) 0.1960(6) 0.1693(5) 0.047(3) Uani 1 1 d . A .
C17 C 1.0554(6) 0.1661(6) 0.1195(5) 0.048(3) Uani 1 1 d . . .
C18 C 1.0942(8) 0.2174(7) 0.0775(6) 0.072(4) Uani 1 1 d . . .
C19 C 1.0145(8) 0.2818(7) 0.0416(6) 0.083(4) Uani 1 1 d . . .
H19A H 1.0418 0.3121 0.0145 0.124 Uiso 1 1 calc R . .
H19B H 0.9724 0.3170 0.0704 0.124 Uiso 1 1 calc R . .
H19C H 0.9789 0.2572 0.0174 0.124 Uiso 1 1 calc R . .
C20 C 1.1575(9) 0.2506(10) 0.1173(7) 0.107(5) Uani 1 1 d . . .
H20A H 1.1835 0.2829 0.0912 0.161 Uiso 1 1 calc R . .
H20B H 1.2089 0.2069 0.1362 0.161 Uiso 1 1 calc R . .
H20C H 1.1193 0.2828 0.1492 0.161 Uiso 1 1 calc R . .
C21 C 1.1600(9) 0.1693(9) 0.0242(6) 0.105(5) Uani 1 1 d . . .
H21A H 1.1812 0.2051 -0.0014 0.158 Uiso 1 1 calc R . .
H21B H 1.1241 0.1457 -0.0009 0.158 Uiso 1 1 calc R . .
H21C H 1.2146 0.1278 0.0424 0.158 Uiso 1 1 calc R . .
C22 C 1.0746(7) 0.0863(7) 0.1072(5) 0.060(3) Uani 1 1 d . . .
H22 H 1.1127 0.0668 0.0729 0.072 Uiso 1 1 calc R . .
C23 C 1.0419(8) 0.0314(6) 0.1416(6) 0.065(3) Uani 1 1 d . C .
C24 C 1.0678(10) -0.0576(7) 0.1258(6) 0.080(4) Uani 1 1 d . . .
C25 C 0.964(2) -0.062(2) 0.1088(17) 0.114(14) Uiso 0.45(2) 1 d P C 3
H25A H 0.9714 -0.1158 0.0981 0.171 Uiso 0.45(2) 1 calc PR C 3
H25B H 0.9366 -0.0260 0.0741 0.171 Uiso 0.45(2) 1 calc PR C 3
H25C H 0.9230 -0.0474 0.1441 0.171 Uiso 0.45(2) 1 calc PR C 3
C27 C 1.183(2) -0.0956(17) 0.1258(16) 0.086(11) Uiso 0.45(2) 1 d P C 3
H27A H 1.2019 -0.1512 0.1162 0.129 Uiso 0.45(2) 1 calc PR C 3
H27B H 1.2072 -0.0908 0.1662 0.129 Uiso 0.45(2) 1 calc PR C 3
H27C H 1.2073 -0.0676 0.0951 0.129 Uiso 0.45(2) 1 calc PR C 3
C25A C 1.015(3) -0.105(3) 0.169(2) 0.171(18) Uiso 0.55(2) 1 d P C 4
H25D H 1.0225 -0.0949 0.2117 0.256 Uiso 0.55(2) 1 calc PR C 4
H25E H 1.0438 -0.1616 0.1624 0.256 Uiso 0.55(2) 1 calc PR C 4
H25F H 0.9485 -0.0873 0.1578 0.256 Uiso 0.55(2) 1 calc PR C 4
C27A C 1.058(2) -0.0733(17) 0.0657(14) 0.115(12) Uiso 0.55(2) 1 d P C 4
H27D H 1.0757 -0.1301 0.0615 0.172 Uiso 0.55(2) 1 calc PR C 4
H27E H 1.0988 -0.0535 0.0402 0.172 Uiso 0.55(2) 1 calc PR C 4
H27F H 0.9924 -0.0473 0.0525 0.172 Uiso 0.55(2) 1 calc PR C 4
C26 C 1.073(3) -0.1093(18) 0.1833(14) 0.125(15) Uiso 0.63(5) 1 d P C 7
H26A H 1.0889 -0.1641 0.1721 0.187 Uiso 0.63(5) 1 calc PR C 7
H26B H 1.0120 -0.0920 0.2036 0.187 Uiso 0.63(5) 1 calc PR C 7
H26C H 1.1214 -0.1050 0.2111 0.187 Uiso 0.63(5) 1 calc PR C 7
C26A C 1.141(4) -0.097(3) 0.174(2) 0.12(2) Uiso 0.37(5) 1 d P C 8
H26D H 1.1637 -0.1541 0.1686 0.177 Uiso 0.37(5) 1 calc PR C 8
H26E H 1.1137 -0.0856 0.2142 0.177 Uiso 0.37(5) 1 calc PR C 8
H26F H 1.1936 -0.0778 0.1694 0.177 Uiso 0.37(5) 1 calc PR C 8
C28 C 0.9825(7) 0.0637(6) 0.1918(5) 0.055(3) Uani 1 1 d . . .
H28 H 0.9580 0.0314 0.2165 0.066 Uiso 1 1 calc R C .
C29 C 0.9480(6) 0.2102(5) 0.3263(5) 0.047(3) Uani 1 1 d . A .
C30 C 0.8934(7) 0.2647(5) 0.3732(5) 0.047(3) Uani 1 1 d . A .
C31 C 0.9385(7) 0.2983(6) 0.4154(5) 0.048(3) Uani 1 1 d . . .
C32 C 0.8854(7) 0.3601(6) 0.4622(4) 0.044(2) Uani 1 1 d . . .
C33 C 0.8371(7) 0.3204(6) 0.5107(5) 0.063(3) Uani 1 1 d . . .
H33A H 0.7950 0.2988 0.4897 0.095 Uiso 1 1 calc R . .
H33B H 0.8010 0.3597 0.5391 0.095 Uiso 1 1 calc R . .
H33C H 0.8855 0.2780 0.5333 0.095 Uiso 1 1 calc R . .
C34 C 0.8092(8) 0.4311(6) 0.4280(5) 0.071(3) Uani 1 1 d . . .
H34A H 0.7661 0.4119 0.4056 0.107 Uiso 1 1 calc R . .
H34B H 0.8400 0.4568 0.3993 0.107 Uiso 1 1 calc R . .
H34C H 0.7739 0.4688 0.4578 0.107 Uiso 1 1 calc R . .
C35 C 0.9504(8) 0.3914(7) 0.4978(5) 0.073(4) Uani 1 1 d . . .
H35A H 0.9814 0.4173 0.4695 0.110 Uiso 1 1 calc R . .
H35B H 0.9979 0.3477 0.5199 0.110 Uiso 1 1 calc R . .
H35C H 0.9136 0.4292 0.5270 0.110 Uiso 1 1 calc R . .
C36 C 1.0394(7) 0.2706(6) 0.4132(5) 0.051(3) Uani 1 1 d . . .
H36 H 1.0714 0.2908 0.4417 0.061 Uiso 1 1 calc R . .
C37 C 1.0961(6) 0.2145(6) 0.3711(5) 0.044(3) Uani 1 1 d . . .
C38 C 1.2054(6) 0.1882(6) 0.3722(6) 0.060(3) Uani 1 1 d . . .
C39 C 1.2463(8) 0.2265(10) 0.4208(8) 0.127(6) Uani 1 1 d . . .
H39A H 1.3150 0.2062 0.4187 0.191 Uiso 1 1 calc R . .
H39B H 1.2267 0.2141 0.4613 0.191 Uiso 1 1 calc R . .
H39C H 1.2233 0.2836 0.4132 0.191 Uiso 1 1 calc R . .
C40 C 1.2434(8) 0.0978(7) 0.3871(8) 0.109(5) Uani 1 1 d . . .
H40A H 1.2185 0.0712 0.3570 0.164 Uiso 1 1 calc R . .
H40B H 1.2233 0.0873 0.4280 0.164 Uiso 1 1 calc R . .
H40C H 1.3122 0.0782 0.3857 0.164 Uiso 1 1 calc R . .
C41 C 1.2413(8) 0.2055(11) 0.3097(6) 0.124(6) Uani 1 1 d . . .
H41A H 1.2182 0.1798 0.2781 0.186 Uiso 1 1 calc R . .
H41B H 1.3101 0.1855 0.3102 0.186 Uiso 1 1 calc R . .
H41C H 1.2185 0.2624 0.3010 0.186 Uiso 1 1 calc R . .
C42 C 1.0479(6) 0.1885(5) 0.3271(5) 0.044(3) Uani 1 1 d . . .
H42 H 1.0830 0.1551 0.2966 0.053 Uiso 1 1 calc R . .
C43 C 0.7113(6) 0.4359(5) 0.1713(5) 0.042(2) Uani 1 1 d . A .
C44 C 0.6977(6) 0.3647(6) 0.1434(5) 0.045(3) Uani 1 1 d . A .
C45 C 0.7143(7) 0.3549(7) 0.0786(5) 0.055(3) Uani 1 1 d . . .
C46 C 0.7136(10) 0.2774(10) 0.0471(7) 0.090(4) Uani 1 1 d . . .
C47 C 0.6073(9) 0.2830(9) 0.0499(8) 0.113(6) Uani 1 1 d . . .
H47A H 0.5673 0.3334 0.0313 0.170 Uiso 1 1 calc R . .
H47B H 0.5896 0.2792 0.0926 0.170 Uiso 1 1 calc R . .
H47C H 0.5993 0.2399 0.0276 0.170 Uiso 1 1 calc R . .
C48 C 0.7798(9) 0.2032(8) 0.0750(8) 0.110(6) Uani 1 1 d . . .
H48A H 0.7660 0.1999 0.1185 0.164 Uiso 1 1 calc R . .
H48B H 0.8444 0.2024 0.0703 0.164 Uiso 1 1 calc R . .
H48C H 0.7726 0.1584 0.0546 0.164 Uiso 1 1 calc R . .
C49 C 0.7392(13) 0.2758(11) -0.0201(8) 0.153(8) Uani 1 1 d . . .
H49A H 0.6978 0.3236 -0.0415 0.230 Uiso 1 1 calc R . .
H49B H 0.7317 0.2298 -0.0382 0.230 Uiso 1 1 calc R . .
H49C H 0.8046 0.2731 -0.0240 0.230 Uiso 1 1 calc R . .
C50 C 0.7469(7) 0.4116(9) 0.0474(6) 0.080(4) Uani 1 1 d . . .
H50 H 0.7625 0.4017 0.0058 0.096 Uiso 1 1 calc R . .
C51 C 0.7589(7) 0.4778(7) 0.0685(5) 0.057(3) Uani 1 1 d . D .
C52 C 0.7904(11) 0.5362(10) 0.0292(7) 0.100(5) Uani 1 1 d . . .
C53 C 0.8252(12) 0.5030(11) -0.0356(7) 0.145(7) Uani 1 1 d . D .
H53A H 0.7744 0.4922 -0.0568 0.217 Uiso 1 1 calc R . .
H53B H 0.8795 0.4544 -0.0305 0.217 Uiso 1 1 calc R . .
H53C H 0.8434 0.5419 -0.0597 0.217 Uiso 1 1 calc R . .
C54 C 0.7032(14) 0.6159(12) 0.0228(9) 0.164(8) Uani 1 1 d . D .
H54A H 0.6814 0.6343 0.0635 0.247 Uiso 1 1 calc R . .
H54B H 0.6522 0.6069 0.0004 0.247 Uiso 1 1 calc R . .
H54C H 0.7221 0.6557 0.0005 0.247 Uiso 1 1 calc R . .
C55 C 0.8853(17) 0.5374(17) 0.0549(12) 0.098(8) Uiso 0.60 1 d P D 5
H55A H 0.9061 0.5740 0.0300 0.147 Uiso 0.60 1 calc PR D 5
H55B H 0.9326 0.4846 0.0539 0.147 Uiso 0.60 1 calc PR D 5
H55C H 0.8770 0.5543 0.0971 0.147 Uiso 0.60 1 calc PR D 5
C55A C 0.850(3) 0.578(3) 0.072(2) 0.123(15) Uiso 0.40 1 d P D 6
H55D H 0.8703 0.6147 0.0469 0.185 Uiso 0.40 1 calc PR D 6
H55E H 0.9055 0.5373 0.0906 0.185 Uiso 0.40 1 calc PR D 6
H55F H 0.8096 0.6067 0.1049 0.185 Uiso 0.40 1 calc PR D 6
C56 C 0.7375(6) 0.4887(6) 0.1317(5) 0.050(3) Uani 1 1 d . . .
H56 H 0.7409 0.5349 0.1488 0.060 Uiso 1 1 calc R D .
C57 C 0.7581(6) 0.5106(6) 0.2745(5) 0.046(3) Uani 1 1 d . A .
C58 C 0.8582(6) 0.4890(6) 0.2644(4) 0.040(2) Uani 1 1 d . A .
C59 C 0.9041(7) 0.5410(6) 0.2863(5) 0.054(3) Uani 1 1 d . . .
C60 C 1.0146(6) 0.5214(6) 0.2766(5) 0.057(3) Uani 1 1 d . . .
C61 C 1.0380(8) 0.5159(8) 0.2044(5) 0.077(4) Uani 1 1 d . . .
H61A H 1.0017 0.5657 0.1833 0.116 Uiso 1 1 calc R . .
H61B H 1.0212 0.4732 0.1876 0.116 Uiso 1 1 calc R . .
H61C H 1.1052 0.5056 0.1988 0.116 Uiso 1 1 calc R . .
C62 C 1.0724(8) 0.4435(7) 0.3094(6) 0.083(4) Uani 1 1 d . . .
H62A H 1.0525 0.4013 0.2948 0.125 Uiso 1 1 calc R . .
H62B H 1.0624 0.4479 0.3535 0.125 Uiso 1 1 calc R . .
H62C H 1.1392 0.4317 0.3008 0.125 Uiso 1 1 calc R . .
C63 C 1.0472(7) 0.5884(8) 0.3015(6) 0.079(4) Uani 1 1 d . . .
H63A H 1.0114 0.6385 0.2807 0.119 Uiso 1 1 calc R . .
H63B H 1.1143 0.5760 0.2937 0.119 Uiso 1 1 calc R . .
H63C H 1.0362 0.5923 0.3455 0.119 Uiso 1 1 calc R . .
C64 C 0.8535(7) 0.6059(6) 0.3177(4) 0.047(3) Uani 1 1 d . . .
H64 H 0.8854 0.6387 0.3320 0.056 Uiso 1 1 calc R . .
C65 C 0.7531(6) 0.6276(5) 0.3304(5) 0.044(2) Uani 1 1 d . . .
C66 C 0.6973(7) 0.7005(6) 0.3690(6) 0.061(3) Uani 1 1 d . . .
C67 C 0.7520(9) 0.7547(8) 0.3832(7) 0.102(5) Uani 1 1 d . . .
H67A H 0.8113 0.7242 0.4039 0.153 Uiso 1 1 calc R . .
H67B H 0.7146 0.7960 0.4098 0.153 Uiso 1 1 calc R . .
H67C H 0.7651 0.7787 0.3451 0.153 Uiso 1 1 calc R . .
C68 C 0.6003(10) 0.7471(9) 0.3366(8) 0.142(8) Uani 1 1 d . . .
H68A H 0.5665 0.7110 0.3290 0.212 Uiso 1 1 calc R . .
H68B H 0.6115 0.7706 0.2977 0.212 Uiso 1 1 calc R . .
H68C H 0.5627 0.7886 0.3629 0.212 Uiso 1 1 calc R . .
C69 C 0.6734(14) 0.6660(9) 0.4318(8) 0.147(8) Uani 1 1 d . . .
H69A H 0.6391 0.6304 0.4239 0.220 Uiso 1 1 calc R . .
H69B H 0.6344 0.7092 0.4563 0.220 Uiso 1 1 calc R . .
H69C H 0.7318 0.6372 0.4542 0.220 Uiso 1 1 calc R . .
C70 C 0.7085(7) 0.5789(5) 0.3067(5) 0.049(3) Uani 1 1 d . . .
H70 H 0.6429 0.5919 0.3123 0.058 Uiso 1 1 calc R . .
C71 C 0.5794(5) 0.4794(6) 0.2737(4) 0.038(2) Uani 1 1 d . A .
C72 C 0.5445(6) 0.4356(5) 0.3191(5) 0.039(2) Uani 1 1 d . A .
C73 C 0.4476(6) 0.4706(6) 0.3372(4) 0.042(2) Uani 1 1 d . . .
C74 C 0.4099(6) 0.4292(6) 0.3911(4) 0.041(2) Uani 1 1 d . . .
C75 C 0.4594(7) 0.4368(8) 0.4521(5) 0.072(4) Uani 1 1 d . . .
H75A H 0.4498 0.4922 0.4581 0.108 Uiso 1 1 calc R . .
H75B H 0.5268 0.4070 0.4499 0.108 Uiso 1 1 calc R . .
H75C H 0.4324 0.4159 0.4863 0.108 Uiso 1 1 calc R . .
C76 C 0.4233(8) 0.3437(7) 0.3801(5) 0.072(3) Uani 1 1 d . . .
H76A H 0.3932 0.3403 0.3413 0.108 Uiso 1 1 calc R . .
H76B H 0.3947 0.3226 0.4134 0.108 Uiso 1 1 calc R . .
H76C H 0.4905 0.3131 0.3786 0.108 Uiso 1 1 calc R . .
C77 C 0.3017(6) 0.4738(7) 0.4023(6) 0.074(4) Uani 1 1 d . . .
H77A H 0.2911 0.5289 0.4101 0.112 Uiso 1 1 calc R . .
H77B H 0.2816 0.4493 0.4377 0.112 Uiso 1 1 calc R . .
H77C H 0.2654 0.4706 0.3662 0.112 Uiso 1 1 calc R . .
C78 C 0.3914(7) 0.5425(6) 0.3094(5) 0.049(3) Uani 1 1 d . . .
H78 H 0.3281 0.5648 0.3220 0.059 Uiso 1 1 calc R . .
C79 C 0.4247(8) 0.5843(6) 0.2628(5) 0.056(3) Uani 1 1 d . . .
C80 C 0.3540(7) 0.6618(6) 0.2341(5) 0.060(3) Uani 1 1 d . . .
C81 C 0.2713(8) 0.6464(7) 0.1991(6) 0.085(4) Uani 1 1 d . . .
H81A H 0.2286 0.6960 0.1810 0.128 Uiso 1 1 calc R . .
H81B H 0.2368 0.6241 0.2278 0.128 Uiso 1 1 calc R . .
H81C H 0.2973 0.6094 0.1667 0.128 Uiso 1 1 calc R . .
C82 C 0.3133(11) 0.7228(7) 0.2893(7) 0.118(6) Uani 1 1 d . . .
H82A H 0.2689 0.7724 0.2723 0.178 Uiso 1 1 calc R . .
H82B H 0.3655 0.7327 0.3094 0.178 Uiso 1 1 calc R . .
H82C H 0.2812 0.6996 0.3191 0.178 Uiso 1 1 calc R . .
C83 C 0.4050(9) 0.7035(7) 0.1882(7) 0.099(5) Uani 1 1 d . . .
H83A H 0.3588 0.7518 0.1706 0.148 Uiso 1 1 calc R . .
H83B H 0.4339 0.6680 0.1555 0.148 Uiso 1 1 calc R . .
H83C H 0.4536 0.7163 0.2103 0.148 Uiso 1 1 calc R . .
C84 C 0.5194(7) 0.5529(6) 0.2451(5) 0.053(3) Uani 1 1 d . . .
H84 H 0.5434 0.5795 0.2149 0.063 Uiso 1 1 calc R . .
C85 C 0.7461(8) 0.1513(7) 0.4702(6) 0.071(3) Uani 1 1 d . A .
H85A H 0.7482 0.1287 0.4296 0.086 Uiso 1 1 calc R . .
H85B H 0.8085 0.1545 0.4794 0.086 Uiso 1 1 calc R . .
C86 C 0.7208(9) 0.1021(9) 0.5175(7) 0.112(6) Uani 1 1 d . . .
H86A H 0.7776 0.0680 0.5400 0.135 Uiso 1 1 calc R . .
H86B H 0.6901 0.0683 0.4985 0.135 Uiso 1 1 calc R . .
C87 C 0.6548(13) 0.1570(10) 0.5596(9) 0.155(8) Uani 1 1 d . . .
H87A H 0.6878 0.1589 0.5982 0.186 Uiso 1 1 calc R . .
H87B H 0.6018 0.1388 0.5695 0.186 Uiso 1 1 calc R . .
C88 C 0.6176(10) 0.2396(10) 0.5277(7) 0.123(6) Uani 1 1 d . A .
H88A H 0.5495 0.2555 0.5185 0.148 Uiso 1 1 calc R . .
H88B H 0.6285 0.2793 0.5536 0.148 Uiso 1 1 calc R . .
C89 C 0.4023(10) 0.2658(9) 0.1906(9) 0.127(6) Uani 1 1 d . A .
H89A H 0.4036 0.2331 0.2280 0.153 Uiso 1 1 calc R . .
H89B H 0.4023 0.2344 0.1546 0.153 Uiso 1 1 calc R . .
C90 C 0.3144(10) 0.3405(9) 0.1895(8) 0.117(6) Uani 1 1 d . . .
H90A H 0.2774 0.3439 0.1517 0.140 Uiso 1 1 calc R . .
H90B H 0.2744 0.3392 0.2249 0.140 Uiso 1 1 calc R . .
C91 C 0.3440(11) 0.4065(9) 0.1919(8) 0.105(5) Uani 1 1 d . . .
H91A H 0.3286 0.4314 0.2318 0.126 Uiso 1 1 calc R . .
H91B H 0.3130 0.4459 0.1591 0.126 Uiso 1 1 calc R . .
C92 C 0.4456(9) 0.3755(10) 0.1834(8) 0.109(5) Uani 1 1 d . A .
H92A H 0.4771 0.3966 0.2143 0.130 Uiso 1 1 calc R . .
H92B H 0.4612 0.3919 0.1424 0.130 Uiso 1 1 calc R . .
C93 C 0.7371(13) 0.0517(11) 0.1489(9) 0.143(6) Uiso 1 1 d . A .
H93A H 0.7373 0.0264 0.1897 0.172 Uiso 1 1 calc R . .
H93B H 0.7940 0.0663 0.1451 0.172 Uiso 1 1 calc R . .
C94 C 0.731(2) -0.0042(18) 0.0963(14) 0.246(13) Uiso 1 1 d . . .
H94A H 0.7843 -0.0118 0.0680 0.296 Uiso 1 1 calc R . .
H94B H 0.7350 -0.0561 0.1140 0.296 Uiso 1 1 calc R . .
C95 C 0.638(2) 0.0343(19) 0.0624(15) 0.262(14) Uiso 1 1 d . . .
H95A H 0.6485 0.0570 0.0224 0.314 Uiso 1 1 calc R . .
H95B H 0.6074 -0.0047 0.0555 0.314 Uiso 1 1 calc R . .
C96 C 0.5790(16) 0.0977(14) 0.1023(11) 0.175(8) Uiso 1 1 d . A .
H96A H 0.5402 0.0774 0.1298 0.210 Uiso 1 1 calc R . .
H96B H 0.5371 0.1426 0.0772 0.210 Uiso 1 1 calc R . .
Mn1 Mn 0.71389(9) 0.29446(8) 0.27998(7) 0.0417(5) Uani 1 1 d . A .
P1 P 0.87763(17) 0.18823(15) 0.26667(12) 0.0427(7) Uani 1 1 d . . .
P2 P 0.70474(16) 0.43739(15) 0.25319(12) 0.0402(7) Uani 1 1 d . . .
O1 O 0.6793(4) 0.1881(3) 0.2719(3) 0.0450(17) Uani 1 1 d . . .
O2 O 0.9706(4) 0.2721(4) 0.1857(3) 0.0579(19) Uani 1 1 d . . .
O3 O 0.7969(4) 0.2806(4) 0.3713(3) 0.0432(16) Uani 1 1 d . . .
O4 O 0.6718(4) 0.3152(4) 0.1797(3) 0.0535(18) Uani 1 1 d . . .
O5 O 0.9047(4) 0.4207(4) 0.2363(3) 0.0464(17) Uani 1 1 d . . .
O6 O 0.6042(4) 0.3642(4) 0.3402(3) 0.0460(17) Uani 1 1 d . . .
O7 O 0.6722(5) 0.2308(5) 0.4710(3) 0.069(2) Uani 1 1 d . . .
O8 O 0.4785(5) 0.2894(5) 0.1897(4) 0.083(3) Uani 1 1 d . . .
O9 O 0.6493(8) 0.1219(7) 0.1385(6) 0.142(4) Uani 1 1 d . . .
Li1 Li 0.6812(12) 0.3085(12) 0.4091(10) 0.080(7) Uani 1 1 d . A .
Li2 Li 0.6222(15) 0.2278(17) 0.1898(13) 0.111(9) Uani 1 1 d . A .
Li3 Li 0.9691(15) 0.3144(11) 0.2618(11) 0.084(7) Uani 1 1 d . A .
Li4 Li 0.8820(13) 0.3712(13) 0.1663(10) 0.077(6) Uani 1 1 d . A .

loop_
_atom_site_aniso_label
_atom_site_aniso_U_11
_atom_site_aniso_U_22
_atom_site_aniso_U_33
_atom_site_aniso_U_23
_atom_site_aniso_U_13
_atom_site_aniso_U_12
C1 0.040(6) 0.041(6) 0.070(8) -0.007(5) 0.005(5) -0.017(5)
C2 0.052(7) 0.034(6) 0.067(8) -0.007(5) 0.004(5) -0.010(5)
C3 0.044(6) 0.054(7) 0.114(10) 0.018(7) -0.019(6) -0.041(6)
C4 0.059(8) 0.034(7) 0.156(14) 0.024(8) -0.016(8) -0.023(6)
C5 0.057(8) 0.101(11) 0.125(12) 0.036(9) 0.010(7) -0.032(8)
C7 0.141(14) 0.130(15) 0.23(2) -0.007(14) -0.100(15) -0.085(12)
C8 0.044(7) 0.046(7) 0.102(10) 0.001(6) 0.003(6) -0.024(6)
C9 0.038(6) 0.034(6) 0.076(8) 0.008(5) 0.009(5) -0.014(5)
C10 0.050(7) 0.042(7) 0.083(9) -0.002(6) -0.020(6) -0.007(5)
C11 0.105(12) 0.187(18) 0.124(15) 0.101(13) 0.034(10) 0.047(11)
C12 0.078(10) 0.078(10) 0.202(19) 0.044(12) -0.042(10) -0.004(8)
C13 0.053(8) 0.091(11) 0.24(2) 0.058(12) -0.052(10) -0.011(7)
C14 0.032(5) 0.053(7) 0.047(7) -0.025(5) 0.004(5) -0.008(5)
C15 0.033(5) 0.033(6) 0.065(7) -0.017(5) 0.004(5) 0.002(4)
C16 0.051(6) 0.038(6) 0.055(7) -0.005(5) 0.001(5) -0.020(5)
C17 0.039(6) 0.055(7) 0.061(8) -0.026(6) 0.017(5) -0.025(5)
C18 0.061(7) 0.077(9) 0.074(9) -0.029(7) 0.035(7) -0.017(7)
C19 0.085(9) 0.076(9) 0.086(10) 0.023(7) 0.016(7) -0.028(7)
C20 0.087(9) 0.174(15) 0.097(11) -0.046(10) 0.045(8) -0.087(10)
C21 0.112(10) 0.128(12) 0.084(10) -0.034(9) 0.072(9) -0.051(9)
C22 0.041(6) 0.077(9) 0.063(8) -0.019(7) 0.008(5) -0.019(6)
C23 0.079(8) 0.033(6) 0.079(9) -0.017(6) 0.015(7) -0.013(6)
C24 0.113(11) 0.053(8) 0.063(9) -0.004(7) 0.025(8) -0.013(7)
C28 0.060(7) 0.058(7) 0.054(7) -0.003(6) 0.017(5) -0.029(6)
C29 0.042(6) 0.037(6) 0.062(7) 0.001(5) 0.009(5) -0.014(5)
C30 0.039(6) 0.031(6) 0.057(7) 0.022(5) 0.012(5) 0.002(5)
C31 0.039(6) 0.044(6) 0.061(8) 0.013(6) -0.003(5) -0.015(5)
C32 0.066(6) 0.039(6) 0.026(6) -0.011(5) -0.012(5) -0.016(5)
C33 0.061(7) 0.049(7) 0.062(8) 0.007(6) -0.014(6) 0.003(5)
C34 0.075(8) 0.044(7) 0.075(9) 0.001(6) 0.012(6) 0.003(6)
C35 0.083(8) 0.071(8) 0.056(8) -0.023(6) 0.006(6) -0.012(7)
C36 0.058(7) 0.052(6) 0.048(7) 0.017(5) 0.001(5) -0.028(5)
C37 0.038(6) 0.052(6) 0.047(7) 0.009(5) 0.007(5) -0.020(5)
C38 0.029(6) 0.067(8) 0.087(9) 0.012(7) -0.001(5) -0.023(5)
C39 0.034(7) 0.166(16) 0.189(17) -0.045(13) -0.007(8) -0.040(9)
C40 0.044(7) 0.071(9) 0.192(16) 0.054(10) -0.017(8) 0.001(6)
C41 0.049(7) 0.241(19) 0.070(10) 0.051(11) 0.004(6) -0.040(10)
C42 0.033(6) 0.039(6) 0.050(7) -0.006(5) 0.019(5) 0.000(5)
C43 0.037(5) 0.036(6) 0.056(7) -0.004(5) -0.001(5) -0.015(4)
C44 0.033(5) 0.047(6) 0.046(7) 0.020(5) -0.015(5) -0.005(5)
C45 0.051(6) 0.070(8) 0.049(8) -0.003(6) 0.011(5) -0.025(6)
C46 0.099(11) 0.117(13) 0.078(11) -0.039(9) 0.013(8) -0.062(10)
C47 0.085(10) 0.103(12) 0.163(16) -0.062(11) 0.001(9) -0.041(9)
C48 0.080(9) 0.073(10) 0.162(16) -0.045(10) -0.025(9) -0.004(8)
C49 0.182(17) 0.196(19) 0.103(14) -0.104(14) 0.035(12) -0.083(15)
C50 0.057(7) 0.124(12) 0.067(9) -0.015(9) -0.004(6) -0.042(8)
C51 0.071(7) 0.070(8) 0.032(7) 0.020(6) 0.000(5) -0.029(6)
C52 0.127(12) 0.138(14) 0.077(11) 0.019(10) 0.000(9) -0.100(12)
C53 0.149(14) 0.179(18) 0.079(12) 0.049(12) 0.036(10) -0.029(13)
C54 0.162(17) 0.140(17) 0.18(2) 0.062(15) 0.012(14) -0.047(15)
C56 0.040(6) 0.053(7) 0.060(8) 0.011(6) -0.005(5) -0.022(5)
C57 0.034(6) 0.049(6) 0.058(7) 0.018(5) -0.006(5) -0.019(5)
C58 0.038(6) 0.048(6) 0.043(6) 0.010(5) 0.002(4) -0.026(5)
C59 0.069(7) 0.044(6) 0.044(7) 0.006(5) 0.007(5) -0.014(6)
C60 0.013(5) 0.060(7) 0.098(9) 0.003(6) 0.002(5) -0.014(5)
C61 0.073(8) 0.103(10) 0.067(9) -0.020(7) 0.043(6) -0.042(7)
C62 0.064(8) 0.061(8) 0.121(12) 0.025(8) -0.007(7) -0.019(6)
C63 0.056(7) 0.118(11) 0.084(10) -0.016(8) 0.012(6) -0.053(7)
C64 0.055(7) 0.044(6) 0.046(7) 0.003(5) 0.001(5) -0.022(5)
C65 0.044(6) 0.028(5) 0.062(7) 0.001(5) -0.003(5) -0.015(5)
C66 0.042(6) 0.040(6) 0.105(10) -0.024(6) 0.020(6) -0.017(5)
C67 0.104(10) 0.072(9) 0.143(14) -0.048(9) 0.057(9) -0.042(8)
C68 0.093(11) 0.100(12) 0.194(19) -0.092(12) -0.048(11) 0.023(9)
C69 0.25(2) 0.091(11) 0.135(15) -0.061(11) 0.118(15) -0.097(13)
C70 0.040(6) 0.031(6) 0.069(8) 0.007(5) 0.005(5) -0.006(5)
C71 0.024(5) 0.054(6) 0.041(6) 0.002(5) 0.003(4) -0.021(5)
C72 0.042(6) 0.024(5) 0.056(7) -0.008(5) -0.004(5) -0.019(5)
C73 0.028(5) 0.047(6) 0.049(7) 0.002(5) -0.004(4) -0.012(5)
C74 0.036(5) 0.041(6) 0.045(7) -0.002(5) 0.012(4) -0.010(4)
C75 0.063(7) 0.118(11) 0.037(7) -0.004(7) -0.014(5) -0.033(7)
C76 0.072(8) 0.099(10) 0.059(8) 0.003(7) 0.016(6) -0.047(7)
C77 0.029(6) 0.091(9) 0.088(9) 0.009(7) 0.017(5) -0.004(6)
C78 0.043(6) 0.037(6) 0.067(8) -0.006(6) 0.006(5) -0.010(5)
C79 0.065(8) 0.040(6) 0.052(7) -0.003(5) -0.005(6) -0.005(6)
C80 0.054(7) 0.053(7) 0.072(8) 0.002(6) -0.010(6) -0.017(6)
C81 0.072(8) 0.067(8) 0.109(11) 0.034(7) -0.042(7) -0.017(7)
C82 0.133(12) 0.047(8) 0.123(13) 0.021(8) 0.001(10) 0.032(8)
C83 0.078(9) 0.060(8) 0.140(13) 0.044(8) -0.011(8) -0.004(7)
C84 0.063(7) 0.045(6) 0.046(7) 0.010(5) -0.019(5) -0.016(6)
C85 0.070(8) 0.060(8) 0.076(9) 0.014(7) -0.001(6) -0.013(6)
C86 0.079(9) 0.113(12) 0.122(13) 0.051(11) 0.031(9) -0.009(8)
C87 0.161(16) 0.107(13) 0.144(17) 0.055(12) 0.051(13) 0.015(12)
C88 0.088(10) 0.139(14) 0.105(12) 0.030(10) 0.062(9) 0.007(9)
C89 0.079(10) 0.100(12) 0.22(2) 0.022(12) 0.018(11) -0.057(10)
C90 0.075(10) 0.085(11) 0.177(17) 0.035(11) -0.010(9) -0.014(9)
C91 0.117(13) 0.075(10) 0.141(15) -0.023(9) 0.004(10) -0.053(9)
C92 0.065(10) 0.126(15) 0.147(15) -0.051(12) 0.013(9) -0.044(9)
Mn1 0.0365(8) 0.0330(9) 0.0509(10) 0.0031(7) 0.0098(7) -0.0064(6)
P1 0.0445(15) 0.0340(15) 0.0475(18) -0.0040(12) 0.0067(12) -0.0108(12)
P2 0.0381(14) 0.0398(15) 0.0425(17) -0.0004(12) 0.0025(11) -0.0133(12)
O1 0.035(3) 0.034(4) 0.069(5) -0.001(3) 0.000(3) -0.016(3)
O2 0.065(4) 0.040(4) 0.075(5) -0.012(4) 0.032(4) -0.026(3)
O3 0.039(4) 0.045(4) 0.043(4) -0.003(3) 0.008(3) -0.012(3)
O4 0.045(4) 0.051(4) 0.069(5) 0.013(4) -0.008(3) -0.023(3)
O5 0.039(4) 0.035(4) 0.061(5) -0.009(3) 0.005(3) -0.007(3)
O6 0.034(3) 0.046(4) 0.051(4) 0.003(3) 0.004(3) -0.006(3)
O7 0.058(5) 0.076(5) 0.065(5) 0.013(4) 0.003(4) -0.016(4)
O8 0.050(5) 0.082(6) 0.124(8) 0.029(5) -0.025(4) -0.034(5)
O9 0.129(9) 0.127(9) 0.178(12) -0.022(8) -0.013(8) -0.055(8)
Li1 0.038(10) 0.075(14) 0.100(17) 0.026(12) 0.015(10) 0.010(9)
Li2 0.066(14) 0.14(2) 0.15(2) 0.023(18) -0.035(14) -0.062(14)
Li3 0.086(14) 0.043(11) 0.118(19) 0.015(12) 0.005(12) -0.019(10)
Li4 0.065(12) 0.090(15) 0.070(14) -0.004(12) 0.022(10) -0.018(11)

loop_
_atom_type_symbol
_atom_type_description
_atom_type_scat_dispersion_real
_atom_type_scat_dispersion_imag
_atom_type_scat_source
C C 0.0033 0.0016 'International Tables Vol C Tables 4.2.6.8 and 6.1.1.4'
H H 0.0000 0.0000 'International Tables Vol C Tables 4.2.6.8 and 6.1.1.4'
Mn Mn 0.3368 0.7283 'International Tables Vol C Tables 4.2.6.8 and 6.1.1.4'
P P 0.1023 0.0942 'International Tables Vol C Tables 4.2.6.8 and 6.1.1.4'
O O 0.0106 0.0060 'International Tables Vol C Tables 4.2.6.8 and 6.1.1.4'
Li Li -0.0003 0.0001 'International Tables Vol C Tables 4.2.6.8 and 6.1.1.4'

loop_
_geom_angle_atom_site_label_1
_geom_angle_atom_site_label_2
_geom_angle_atom_site_label_3
_geom_angle
C2 C1 C14 119.6(9)
C2 C1 P1 119.8(8)
C14 C1 P1 120.6(7)
O1 C2 C1 118.4(9)
O1 C2 C3 121.2(9)
C1 C2 C3 120.4(9)
C8 C3 C2 116.7(8)
C8 C3 C4 119.7(9)
C2 C3 C4 123.5(9)
C5 C4 C3 111.7(10)
C5 C4 C7 109.3(11)
C3 C4 C7 107.5(12)
C5 C4 C6 100.4(12)
C3 C4 C6 112.6(10)
C7 C4 C6 115.3(12)
C5 C4 C6A 131.5(15)
C3 C4 C6A 110.2(13)
C7 C4 C6A 79.7(15)
C6 C4 C6A 39.9(12)
C4 C5 H5A 109.5
C4 C5 H5B 109.5
H5A C5 H5B 109.5
C4 C5 H5C 109.5
H5A C5 H5C 109.5
H5B C5 H5C 109.5
C4 C6 H6A 109.5
C4 C6 H6B 109.5
H6A C6 H6B 109.5
C4 C6 H6C 109.5
H6A C6 H6C 109.5
H6B C6 H6C 109.5
C4 C6A C7 49.4(11)
C4 C6A H6A1 109.5
C7 C6A H6A1 89.9
C4 C6A H6A2 109.5
C7 C6A H6A2 74.7
H6A1 C6A H6A2 109.5
C4 C6A H6A3 109.5
C7 C6A H6A3 156.5
H6A1 C6A H6A3 109.5
H6A2 C6A H6A3 109.5
C4 C7 C6A 50.9(12)
C4 C7 H7A 109.5
C6A C7 H7A 73.4
C4 C7 H7B 109.5
C6A C7 H7B 157.5
H7A C7 H7B 109.5
C4 C7 H7C 109.5
C6A C7 H7C 89.6
H7A C7 H7C 109.5
H7B C7 H7C 109.5
C9 C8 C3 124.9(10)
C9 C8 H8 117.5
C3 C8 H8 117.5
C14 C9 C8 116.7(9)
C14 C9 C10 121.2(8)
C8 C9 C10 122.0(9)
C11 C10 C13 111.8(12)
C11 C10 C9 113.5(9)
C13 C10 C9 113.5(10)
C11 C10 C12 110.6(13)
C13 C10 C12 100.7(10)
C9 C10 C12 105.7(9)
C10 C11 H11A 109.5
C10 C11 H11B 109.5
H11A C11 H11B 109.5
C10 C11 H11C 109.5
H11A C11 H11C 109.5
H11B C11 H11C 109.5
C10 C12 H12A 109.5
C10 C12 H12B 109.5
H12A C12 H12B 109.5
C10 C12 H12C 109.5
H12A C12 H12C 109.5
H12B C12 H12C 109.5
C10 C13 H13A 109.5
C10 C13 H13B 109.5
H13A C13 H13B 109.5
C10 C13 H13C 109.5
H13A C13 H13C 109.5
H13B C13 H13C 109.5
C9 C14 C1 121.4(8)
C9 C14 H14 119.3
C1 C14 H14 119.3
C16 C15 C28 122.2(9)
C16 C15 P1 118.1(7)
C28 C15 P1 119.7(8)
O2 C16 C17 123.1(9)
O2 C16 C15 117.3(9)
C17 C16 C15 119.6(9)
C22 C17 C16 116.9(10)
C22 C17 C18 120.0(9)
C16 C17 C18 123.0(9)
C17 C18 C19 111.7(9)
C17 C18 C20 108.3(10)
C19 C18 C20 113.7(11)
C17 C18 C21 113.3(10)
C19 C18 C21 103.1(11)
C20 C18 C21 106.6(10)
C18 C19 H19A 109.5
C18 C19 H19B 109.5
H19A C19 H19B 109.5
C18 C19 H19C 109.5
H19A C19 H19C 109.5
H19B C19 H19C 109.5
C18 C20 H20A 109.5
C18 C20 H20B 109.5
H20A C20 H20B 109.5
C18 C20 H20C 109.5
H20A C20 H20C 109.5
H20B C20 H20C 109.5
C18 C21 H21A 109.5
C18 C21 H21B 109.5
H21A C21 H21B 109.5
C18 C21 H21C 109.5
H21A C21 H21C 109.5
H21B C21 H21C 109.5
C17 C22 C23 126.5(10)
C17 C22 H22 116.8
C23 C22 H22 116.8
C28 C23 C22 115.0(9)
C28 C23 C24 121.3(11)
C22 C23 C24 123.7(10)
C27A C24 C26 129(2)
C27A C24 C23 116.9(16)
C26 C24 C23 111.3(15)
C27A C24 C26A 132(2)
C26 C24 C26A 44(2)
C23 C24 C26A 101(2)
C27A C24 C25 66.1(18)
C26 C24 C25 90(2)
C23 C24 C25 101.9(15)
C26A C24 C25 134(3)
C27A C24 C25A 109(2)
C26 C24 C25A 33(2)
C23 C24 C25A 113.8(17)
C26A C24 C25A 77(3)
C25 C24 C25A 56.9(19)
C27A C24 C27 94.3(18)
C26 C24 C27 86(2)
C23 C24 C27 106.7(14)
C26A C24 C27 46(2)
C25 C24 C27 150.6(18)
C25A C24 C27 115(2)
C24 C25 H25A 109.5
C24 C25 H25B 109.5
H25A C25 H25B 109.5
C24 C25 H25C 109.4
H25A C25 H25C 109.5
H25B C25 H25C 109.5
C24 C27 H27A 109.5
C24 C27 H27B 109.5
H27A C27 H27B 109.5
C24 C27 H27C 109.5
H27A C27 H27C 109.5
H27B C27 H27C 109.5
C24 C25A H25D 109.4
C24 C25A H25E 109.4
H25D C25A H25E 109.5
C24 C25A H25F 109.5
H25D C25A H25F 109.5
H25E C25A H25F 109.5
C24 C27A H27D 109.5
C24 C27A H27E 109.5
H27D C27A H27E 109.5
C24 C27A H27F 109.5
H27D C27A H27F 109.5
H27E C27A H27F 109.5
C24 C26 H26A 109.5
C24 C26 H26B 109.5
H26A C26 H26B 109.5
C24 C26 H26C 109.4
H26A C26 H26C 109.5
H26B C26 H26C 109.5
C24 C26A H26D 109.5
C24 C26A H26E 109.6
H26D C26A H26E 109.5
C24 C26A H26F 109.4
H26D C26A H26F 109.5
H26E C26A H26F 109.5
C23 C28 C15 119.8(9)
C23 C28 H28 120.1
C15 C28 H28 120.1
C42 C29 C30 118.2(9)
C42 C29 P1 125.9(8)
C30 C29 P1 115.3(7)
C42 C29 Li3 78.7(7)
C30 C29 Li3 94.1(8)
P1 C29 Li3 90.7(7)
O3 C30 C31 123.6(9)
O3 C30 C29 115.0(10)
C31 C30 C29 121.3(9)
C30 C31 C36 115.5(9)
C30 C31 C32 124.1(8)
C36 C31 C32 120.4(10)
C35 C32 C31 112.9(8)
C35 C32 C34 108.6(9)
C31 C32 C34 109.6(8)
C35 C32 C33 106.6(8)
C31 C32 C33 109.0(8)
C34 C32 C33 110.0(8)
C32 C33 H33A 109.5
C32 C33 H33B 109.5
H33A C33 H33B 109.5
C32 C33 H33C 109.5
H33A C33 H33C 109.5
H33B C33 H33C 109.5
C32 C34 H34A 109.5
C32 C34 H34B 109.5
H34A C34 H34B 109.5
C32 C34 H34C 109.5
H34A C34 H34C 109.5
H34B C34 H34C 109.5
C32 C35 H35A 109.5
C32 C35 H35B 109.5
H35A C35 H35B 109.5
C32 C35 H35C 109.5
H35A C35 H35C 109.5
H35B C35 H35C 109.5
C31 C36 C37 125.4(10)
C31 C36 H36 117.3
C37 C36 H36 117.3
C42 C37 C36 116.7(8)
C42 C37 C38 121.6(9)
C36 C37 C38 121.6(10)
C41 C38 C39 107.9(11)
C41 C38 C37 110.4(9)
C39 C38 C37 114.8(10)
C41 C38 C40 109.8(11)
C39 C38 C40 107.0(11)
C37 C38 C40 106.9(8)
C38 C39 H39A 109.5
C38 C39 H39B 109.5
H39A C39 H39B 109.5
C38 C39 H39C 109.5
H39A C39 H39C 109.5
H39B C39 H39C 109.5
C38 C40 H40A 109.5
C38 C40 H40B 109.5
H40A C40 H40B 109.5
C38 C40 H40C 109.5
H40A C40 H40C 109.5
H40B C40 H40C 109.5
C38 C41 H41A 109.5
C38 C41 H41B 109.5
H41A C41 H41B 109.5
C38 C41 H41C 109.5
H41A C41 H41C 109.5
H41B C41 H41C 109.5
C37 C42 C29 122.4(9)
C37 C42 Li3 101.8(8)
C29 C42 Li3 68.2(7)
C37 C42 H42 118.8
C29 C42 H42 118.8
Li3 C42 H42 99.9
C56 C43 C44 117.9(9)
C56 C43 P2 126.9(8)
C44 C43 P2 114.9(7)
C56 C43 Li4 78.0(7)
C44 C43 Li4 89.9(7)
P2 C43 Li4 96.4(6)
O4 C44 C45 123.9(10)
O4 C44 C43 118.7(9)
C45 C44 C43 117.4(9)
C50 C45 C44 116.3(11)
C50 C45 C46 122.0(11)
C44 C45 C46 120.9(11)
C48 C46 C49 105.2(13)
C48 C46 C47 113.4(13)
C49 C46 C47 106.8(13)
C48 C46 C45 114.4(11)
C49 C46 C45 112.9(13)
C47 C46 C45 104.0(10)
C46 C47 H47A 109.5
C46 C47 H47B 109.5
H47A C47 H47B 109.5
C46 C47 H47C 109.5
H47A C47 H47C 109.5
H47B C47 H47C 109.5
C46 C48 H48A 109.5
C46 C48 H48B 109.5
H48A C48 H48B 109.5
C46 C48 H48C 109.5
H48A C48 H48C 109.5
H48B C48 H48C 109.5
C46 C49 H49A 109.5
C46 C49 H49B 109.5
H49A C49 H49B 109.5
C46 C49 H49C 109.5
H49A C49 H49C 109.5
H49B C49 H49C 109.5
C51 C50 C45 129.9(12)
C51 C50 H50 115.0
C45 C50 H50 115.0
C50 C51 C56 112.8(10)
C50 C51 C52 124.8(12)
C56 C51 C52 122.4(12)
C51 C52 C55 108.9(15)
C51 C52 C54 107.3(12)
C55 C52 C54 119.4(17)
C51 C52 C53 111.5(13)
C55 C52 C53 98.5(15)
C54 C52 C53 111.0(13)
C51 C52 C55A 110.2(19)
C55 C52 C55A 30.2(15)
C54 C52 C55A 92(2)
C53 C52 C55A 123(2)
C52 C53 H53A 109.5
C52 C53 H53B 109.5
H53A C53 H53B 109.5
C52 C53 H53C 109.5
H53A C53 H53C 109.5
H53B C53 H53C 109.5
C52 C54 H54A 109.5
C52 C54 H54B 109.5
H54A C54 H54B 109.5
C52 C54 H54C 109.5
H54A C54 H54C 109.5
H54B C54 H54C 109.5
C52 C55 H55A 109.5
C52 C55 H55B 109.4
H55A C55 H55B 109.5
C52 C55 H55C 109.5
H55A C55 H55C 109.5
H55B C55 H55C 109.5
C52 C55A H55D 109.5
C52 C55A H55E 109.4
H55D C55A H55E 109.5
C52 C55A H55F 109.6
H55D C55A H55F 109.5
H55E C55A H55F 109.5
C43 C56 C51 125.5(10)
C43 C56 Li4 69.1(7)
C51 C56 Li4 93.2(8)
C43 C56 H56 117.3
C51 C56 H56 117.3
Li4 C56 H56 109.2
C70 C57 C58 120.6(9)
C70 C57 P2 122.8(7)
C58 C57 P2 116.0(8)
O5 C58 C59 123.4(8)
O5 C58 C57 119.1(8)
C59 C58 C57 117.5(9)
C64 C59 C58 119.8(9)
C64 C59 C60 119.7(10)
C58 C59 C60 120.5(9)
C62 C60 C63 108.4(9)
C62 C60 C59 111.4(9)
C63 C60 C59 111.1(8)
C62 C60 C61 109.1(9)
C63 C60 C61 107.0(9)
C59 C60 C61 109.8(8)
C60 C61 H61A 109.5
C60 C61 H61B 109.5
H61A C61 H61B 109.5
C60 C61 H61C 109.5
H61A C61 H61C 109.5
H61B C61 H61C 109.5
C60 C62 H62A 109.5
C60 C62 H62B 109.5
H62A C62 H62B 109.5
C60 C62 H62C 109.5
H62A C62 H62C 109.5
H62B C62 H62C 109.5
C60 C63 H63A 109.5
C60 C63 H63B 109.5
H63A C63 H63B 109.5
C60 C63 H63C 109.5
H63A C63 H63C 109.5
H63B C63 H63C 109.5
C59 C64 C65 123.9(10)
C59 C64 H64 118.1
C65 C64 H64 118.1
C70 C65 C64 115.9(9)
C70 C65 C66 121.2(8)
C64 C65 C66 122.9(9)
C67 C66 C68 111.6(11)
C67 C66 C65 114.6(8)
C68 C66 C65 109.6(9)
C67 C66 C69 108.0(11)
C68 C66 C69 106.4(12)
C65 C66 C69 106.4(9)
C66 C67 H67A 109.5
C66 C67 H67B 109.5
H67A C67 H67B 109.5
C66 C67 H67C 109.5
H67A C67 H67C 109.5
H67B C67 H67C 109.5
C66 C68 H68A 109.5
C66 C68 H68B 109.5
H68A C68 H68B 109.5
C66 C68 H68C 109.5
H68A C68 H68C 109.5
H68B C68 H68C 109.5
C66 C69 H69A 109.5
C66 C69 H69B 109.5
H69A C69 H69B 109.5
C66 C69 H69C 109.5
H69A C69 H69C 109.5
H69B C69 H69C 109.5
C65 C70 C57 122.3(9)
C65 C70 H70 118.9
C57 C70 H70 118.9
C84 C71 C72 122.2(8)
C84 C71 P2 120.3(7)
C72 C71 P2 117.5(7)
O6 C72 C73 124.7(8)
O6 C72 C71 118.1(7)
C73 C72 C71 117.2(8)
C78 C73 C72 119.3(9)
C78 C73 C74 121.9(8)
C72 C73 C74 118.7(8)
C76 C74 C75 111.0(9)
C76 C74 C77 107.7(8)
C75 C74 C77 104.5(8)
C76 C74 C73 113.4(8)
C75 C74 C73 108.6(8)
C77 C74 C73 111.3(8)
C74 C75 H75A 109.5
C74 C75 H75B 109.5
H75A C75 H75B 109.5
C74 C75 H75C 109.5
H75A C75 H75C 109.5
H75B C75 H75C 109.5
C74 C76 H76A 109.5
C74 C76 H76B 109.5
H76A C76 H76B 109.5
C74 C76 H76C 109.5
H76A C76 H76C 109.5
H76B C76 H76C 109.5
C74 C77 H77A 109.5
C74 C77 H77B 109.5
H77A C77 H77B 109.5
C74 C77 H77C 109.5
H77A C77 H77C 109.5
H77B C77 H77C 109.5
C73 C78 C79 123.7(9)
C73 C78 H78 118.2
C79 C78 H78 118.2
C84 C79 C78 118.7(9)
C84 C79 C80 122.9(10)
C78 C79 C80 118.4(9)
C79 C80 C81 111.3(9)
C79 C80 C83 111.3(9)
C81 C80 C83 109.1(10)
C79 C80 C82 107.8(9)
C81 C80 C82 110.9(10)
C83 C80 C82 106.2(10)
C80 C81 H81A 109.5
C80 C81 H81B 109.5
H81A C81 H81B 109.5
C80 C81 H81C 109.5
H81A C81 H81C 109.5
H81B C81 H81C 109.5
C80 C82 H82A 109.5
C80 C82 H82B 109.5
H82A C82 H82B 109.5
C80 C82 H82C 109.5
H82A C82 H82C 109.5
H82B C82 H82C 109.5
C80 C83 H83A 109.5
C80 C83 H83B 109.5
H83A C83 H83B 109.5
C80 C83 H83C 109.5
H83A C83 H83C 109.5
H83B C83 H83C 109.5
C79 C84 C71 118.9(10)
C79 C84 H84 120.6
C71 C84 H84 120.6
C86 C85 O7 106.8(9)
C86 C85 H85A 110.4
O7 C85 H85A 110.4
C86 C85 H85B 110.4
O7 C85 H85B 110.4
H85A C85 H85B 108.6
C85 C86 C87 106.6(13)
C85 C86 H86A 110.4
C87 C86 H86A 110.4
C85 C86 H86B 110.4
C87 C86 H86B 110.4
H86A C86 H86B 108.6
C86 C87 C88 108.4(13)
C86 C87 H87A 110.0
C88 C87 H87A 110.0
C86 C87 H87B 110.0
C88 C87 H87B 110.0
H87A C87 H87B 108.4
O7 C88 C87 104.2(11)
O7 C88 H88A 110.9
C87 C88 H88A 110.9
O7 C88 H88B 110.9
C87 C88 H88B 110.9
H88A C88 H88B 108.9
O8 C89 C90 107.1(12)
O8 C89 H89A 110.3
C90 C89 H89A 110.3
O8 C89 H89B 110.3
C90 C89 H89B 110.3
H89A C89 H89B 108.6
C91 C90 C89 108.3(12)
C91 C90 H90A 110.0
C89 C90 H90A 110.0
C91 C90 H90B 110.0
C89 C90 H90B 110.0
H90A C90 H90B 108.4
C90 C91 C92 105.4(12)
C90 C91 H91A 110.7
C92 C91 H91A 110.7
C90 C91 H91B 110.7
C92 C91 H91B 110.7
H91A C91 H91B 108.8
C91 C92 O8 109.0(12)
C91 C92 H92A 109.9
O8 C92 H92A 109.9
C91 C92 H92B 109.9
O8 C92 H92B 109.9
H92A C92 H92B 108.3
O9 C93 C94 102.8(17)
O9 C93 H93A 111.2
C94 C93 H93A 111.2
O9 C93 H93B 111.2
C94 C93 H93B 111.2
H93A C93 H93B 109.1
C95 C94 C93 108(2)
C95 C94 H94A 110.1
C93 C94 H94A 110.1
C95 C94 H94B 110.1
C93 C94 H94B 110.1
H94A C94 H94B 108.4
C96 C95 C94 106(3)
C96 C95 H95A 110.5
C94 C95 H95A 110.5
C96 C95 H95B 110.5
C94 C95 H95B 110.5
H95A C95 H95B 108.7
C95 C96 O9 105(2)
C95 C96 H96A 110.8
O9 C96 H96A 110.8
C95 C96 H96B 110.8
O9 C96 H96B 110.8
H96A C96 H96B 108.9
O1 Mn1 O6 102.4(2)
O1 Mn1 O4 84.1(3)
O6 Mn1 O4 113.0(2)
O1 Mn1 O3 106.8(2)
O6 Mn1 O3 78.6(2)
O4 Mn1 O3 162.5(2)
O1 Mn1 P1 77.75(16)
O6 Mn1 P1 149.33(19)
O4 Mn1 P1 97.57(17)
O3 Mn1 P1 72.23(16)
O1 Mn1 P2 156.31(19)
O6 Mn1 P2 76.90(18)
O4 Mn1 P2 74.78(18)
O3 Mn1 P2 96.33(17)
P1 Mn1 P2 115.06(9)
O1 Mn1 Li1 96.0(5)
O6 Mn1 Li1 42.2(4)
O4 Mn1 Li1 154.8(4)
O3 Mn1 Li1 40.0(4)
P1 Mn1 Li1 107.1(3)
P2 Mn1 Li1 98.7(4)
O1 Mn1 Li2 42.7(6)
O6 Mn1 Li2 107.1(5)
O4 Mn1 Li2 42.3(6)
O3 Mn1 Li2 149.4(6)
P1 Mn1 Li2 93.8(5)
P2 Mn1 Li2 114.3(5)
Li1 Mn1 Li2 128.6(7)
C29 P1 C1 105.3(5)
C29 P1 C15 105.9(4)
C1 P1 C15 107.8(5)
C29 P1 Mn1 102.7(3)
C1 P1 Mn1 92.3(3)
C15 P1 Mn1 138.9(3)
C29 P1 Li3 52.6(6)
C1 P1 Li3 157.6(6)
C15 P1 Li3 84.0(6)
Mn1 P1 Li3 90.6(4)
C43 P2 C71 107.9(4)
C43 P2 C57 104.7(5)
C71 P2 C57 106.0(4)
C43 P2 Mn1 101.0(3)
C71 P2 Mn1 93.1(3)
C57 P2 Mn1 141.1(3)
C2 O1 Li2 137.3(10)
C2 O1 Mn1 117.0(6)
Li2 O1 Mn1 89.4(8)
C16 O2 Li4 140.7(10)
C16 O2 Li3 130.7(9)
Li4 O2 Li3 83.0(9)
C30 O3 Li1 151.0(9)
C30 O3 Mn1 122.3(6)
Li1 O3 Mn1 86.3(7)
C44 O4 Li2 149.9(11)
C44 O4 Mn1 121.9(6)
Li2 O4 Mn1 87.3(8)
C58 O5 Li4 135.1(8)
C58 O5 Li3 136.0(9)
Li4 O5 Li3 81.2(10)
C72 O6 Li1 144.2(9)
C72 O6 Mn1 118.8(5)
Li1 O6 Mn1 88.4(6)
C88 O7 C85 110.4(9)
C88 O7 Li1 131.4(10)
C85 O7 Li1 116.7(8)
C89 O8 C92 108.8(10)
C89 O8 Li2 132.5(11)
C92 O8 Li2 118.6(10)
C93 O9 C96 108.9(14)
C93 O9 Li2 121.5(12)
C96 O9 Li2 127.6(12)
O3 Li1 O6 98.0(10)
O3 Li1 O7 113.7(9)
O6 Li1 O7 134.7(12)
O3 Li1 Mn1 53.7(6)
O6 Li1 Mn1 49.4(5)
O7 Li1 Mn1 130.2(11)
O4 Li2 O1 97.1(10)
O4 Li2 O8 100.9(13)
O1 Li2 O8 115.0(14)
O4 Li2 O9 130.7(15)
O1 Li2 O9 104.0(13)
O8 Li2 O9 109.1(10)
O4 Li2 Mn1 50.4(6)
O1 Li2 Mn1 47.9(6)
O8 Li2 Mn1 108.9(12)
O9 Li2 Mn1 140.2(10)
O2 Li3 O5 96.5(11)
O2 Li3 C29 99.8(9)
O5 Li3 C29 140.6(11)
O2 Li3 Li4 48.7(8)
O5 Li3 Li4 49.4(8)
C29 Li3 Li4 126.2(11)
O2 Li3 C42 100.2(8)
O5 Li3 C42 163.2(13)
C29 Li3 C42 33.1(4)
Li4 Li3 C42 145.8(11)
O2 Li3 P1 69.0(7)
O5 Li3 P1 123.7(10)
C29 Li3 P1 36.7(4)
Li4 Li3 P1 90.2(9)
C42 Li3 P1 61.5(5)
O2 Li4 O5 96.1(10)
O2 Li4 C43 137.5(11)
O5 Li4 C43 93.3(8)
O2 Li4 Li3 48.3(7)
O5 Li4 Li3 49.5(7)
C43 Li4 Li3 118.2(9)
O2 Li4 C56 166.8(12)
O5 Li4 C56 94.0(8)
C43 Li4 C56 32.9(4)
Li3 Li4 C56 138.4(10)

loop_
_geom_bond_atom_site_label_1
_geom_bond_atom_site_label_2
_geom_bond_distance
C1 C2 1.381(13)
C1 C14 1.416(13)
C1 P1 1.806(10)
C2 O1 1.369(11)
C2 C3 1.410(13)
C3 C8 1.389(14)
C3 C4 1.530(14)
C4 C5 1.517(17)
C4 C7 1.56(2)
C4 C6 1.555(19)
C4 C6A 1.59(3)
C5 H5A 0.9600
C5 H5B 0.9600
C5 H5C 0.9600
C6 H6A 0.9600
C6 H6B 0.9600
C6 H6C 0.9600
C6A C7 2.02(4)
C6A H6A1 0.9600
C6A H6A2 0.9600
C6A H6A3 0.9600
C7 H7A 0.9600
C7 H7B 0.9600
C7 H7C 0.9600
C8 C9 1.381(13)
C8 H8 0.9300
C9 C14 1.373(13)
C9 C10 1.537(13)
C10 C11 1.454(17)
C10 C13 1.505(15)
C10 C12 1.594(18)
C11 H11A 0.9600
C11 H11B 0.9600
C11 H11C 0.9600
C12 H12A 0.9600
C12 H12B 0.9600
C12 H12C 0.9600
C13 H13A 0.9600
C13 H13B 0.9600
C13 H13C 0.9600
C14 H14 0.9300
C15 C16 1.402(13)
C15 C28 1.411(13)
C15 P1 1.809(9)
C16 O2 1.334(11)
C16 C17 1.385(13)
C17 C22 1.383(14)
C17 C18 1.511(15)
C18 C19 1.520(15)
C18 C20 1.545(16)
C18 C21 1.577(14)
C19 H19A 0.9600
C19 H19B 0.9600
C19 H19C 0.9600
C20 H20A 0.9600
C20 H20B 0.9600
C20 H20C 0.9600
C21 H21A 0.9600
C21 H21B 0.9600
C21 H21C 0.9600
C22 C23 1.418(15)
C22 H22 0.9300
C23 C28 1.402(14)
C23 C24 1.546(15)
C24 C27A 1.35(3)
C24 C26 1.50(3)
C24 C26A 1.47(5)
C24 C25 1.61(4)
C24 C25A 1.60(4)
C24 C27 1.60(3)
C25 H25A 0.9600
C25 H25B 0.9600
C25 H25C 0.9600
C27 H27A 0.9600
C27 H27B 0.9600
C27 H27C 0.9600
C25A H25D 0.9600
C25A H25E 0.9600
C25A H25F 0.9600
C27A H27D 0.9600
C27A H27E 0.9600
C27A H27F 0.9600
C26 H26A 0.9600
C26 H26B 0.9600
C26 H26C 0.9600
C26A H26D 0.9600
C26A H26E 0.9600
C26A H26F 0.9600
C28 H28 0.9300
C29 C42 1.399(12)
C29 C30 1.463(13)
C29 P1 1.791(10)
C29 Li3 2.38(2)
C30 O3 1.364(11)
C30 C31 1.394(14)
C31 C36 1.409(13)
C31 C32 1.523(13)
C32 C35 1.494(14)
C32 C34 1.536(13)
C32 C33 1.547(14)
C33 H33A 0.9600
C33 H33B 0.9600
C33 H33C 0.9600
C34 H34A 0.9600
C34 H34B 0.9600
C34 H34C 0.9600
C35 H35A 0.9600
C35 H35B 0.9600
C35 H35C 0.9600
C36 C37 1.416(13)
C36 H36 0.9300
C37 C42 1.373(13)
C37 C38 1.526(13)
C38 C41 1.503(15)
C38 C39 1.504(17)
C38 C40 1.531(15)
C39 H39A 0.9600
C39 H39B 0.9600
C39 H39C 0.9600
C40 H40A 0.9600
C40 H40B 0.9600
C40 H40C 0.9600
C41 H41A 0.9600
C41 H41B 0.9600
C41 H41C 0.9600
C42 Li3 2.51(2)
C42 H42 0.9300
C43 C56 1.396(13)
C43 C44 1.496(13)
C43 P2 1.762(10)
C43 Li4 2.40(2)
C44 O4 1.309(11)
C44 C45 1.420(13)
C45 C50 1.410(16)
C45 C46 1.562(17)
C46 C48 1.455(18)
C46 C49 1.491(19)
C46 C47 1.548(17)
C47 H47A 0.9600
C47 H47B 0.9600
C47 H47C 0.9600
C48 H48A 0.9600
C48 H48B 0.9600
C48 H48C 0.9600
C49 H49A 0.9600
C49 H49B 0.9600
C49 H49C 0.9600
C50 C51 1.346(16)
C50 H50 0.9300
C51 C56 1.399(14)
C51 C52 1.509(16)
C52 C55 1.52(3)
C52 C54 1.56(2)
C52 C53 1.551(19)
C52 C55A 1.65(4)
C53 H53A 0.9600
C53 H53B 0.9600
C53 H53C 0.9600
C54 H54A 0.9600
C54 H54B 0.9600
C54 H54C 0.9600
C55 H55A 0.9600
C55 H55B 0.9600
C55 H55C 0.9600
C55A H55D 0.9600
C55A H55E 0.9600
C55A H55F 0.9600
C56 Li4 2.51(2)
C56 H56 0.9300
C57 C70 1.393(13)
C57 C58 1.421(12)
C57 P2 1.814(10)
C58 O5 1.338(11)
C58 C59 1.417(13)
C59 C64 1.346(13)
C59 C60 1.571(13)
C60 C62 1.503(14)
C60 C63 1.545(14)
C60 C61 1.587(14)
C61 H61A 0.9600
C61 H61B 0.9600
C61 H61C 0.9600
C62 H62A 0.9600
C62 H62B 0.9600
C62 H62C 0.9600
C63 H63A 0.9600
C63 H63B 0.9600
C63 H63C 0.9600
C64 C65 1.435(12)
C64 H64 0.9300
C65 C70 1.371(13)
C65 C66 1.546(13)
C66 C67 1.499(15)
C66 C68 1.543(16)
C66 C69 1.554(18)
C67 H67A 0.9600
C67 H67B 0.9600
C67 H67C 0.9600
C68 H68A 0.9600
C68 H68B 0.9600
C68 H68C 0.9600
C69 H69A 0.9600
C69 H69B 0.9600
C69 H69C 0.9600
C70 H70 0.9300
C71 C84 1.422(12)
C71 C72 1.431(12)
C71 P2 1.812(8)
C72 O6 1.337(10)
C72 C73 1.417(12)
C73 C78 1.377(12)
C73 C74 1.555(13)
C74 C76 1.492(14)
C74 C75 1.535(13)
C74 C77 1.551(12)
C75 H75A 0.9600
C75 H75B 0.9600
C75 H75C 0.9600
C76 H76A 0.9600
C76 H76B 0.9600
C76 H76C 0.9600
C77 H77A 0.9600
C77 H77B 0.9600
C77 H77C 0.9600
C78 C79 1.413(14)
C78 H78 0.9300
C79 C84 1.382(13)
C79 C80 1.524(14)
C80 C81 1.550(14)
C80 C83 1.557(16)
C80 C82 1.608(16)
C81 H81A 0.9600
C81 H81B 0.9600
C81 H81C 0.9600
C82 H82A 0.9600
C82 H82B 0.9600
C82 H82C 0.9600
C83 H83A 0.9600
C83 H83B 0.9600
C83 H83C 0.9600
C84 H84 0.9300
C85 C86 1.450(16)
C85 O7 1.462(12)
C85 H85A 0.9700
C85 H85B 0.9700
C86 C87 1.462(19)
C86 H86A 0.9700
C86 H86B 0.9700
C87 C88 1.516(18)
C87 H87A 0.9700
C87 H87B 0.9700
C88 O7 1.447(13)
C88 H88A 0.9700
C88 H88B 0.9700
C89 O8 1.336(13)
C89 C90 1.507(17)
C89 H89A 0.9700
C89 H89B 0.9700
C90 C91 1.391(17)
C90 H90A 0.9700
C90 H90B 0.9700
C91 C92 1.431(16)
C91 H91A 0.9700
C91 H91B 0.9700
C92 O8 1.439(16)
C92 H92A 0.9700
C92 H92B 0.9700
C93 O9 1.472(18)
C93 C94 1.55(3)
C93 H93A 0.9700
C93 H93B 0.9700
C94 C95 1.49(3)
C94 H94A 0.9700
C94 H94B 0.9700
C95 C96 1.47(3)
C95 H95A 0.9700
C95 H95B 0.9700
C96 O9 1.49(2)
C96 H96A 0.9700
C96 H96B 0.9700
Mn1 O1 2.139(6)
Mn1 O6 2.141(6)
Mn1 O4 2.225(7)
Mn1 O3 2.277(6)
Mn1 P1 2.536(3)
Mn1 P2 2.543(3)
Mn1 Li1 2.82(2)
Mn1 Li2 2.88(2)
P1 Li3 3.00(2)
O1 Li2 1.96(3)
O2 Li4 1.83(2)
O2 Li3 1.82(3)
O3 Li1 1.815(18)
O4 Li2 1.94(3)
O5 Li4 1.86(2)
O5 Li3 1.861(19)
O6 Li1 1.89(2)
O7 Li1 1.92(2)
O8 Li2 2.04(2)
O9 Li2 2.13(3)
Li3 Li4 2.42(3)

loop_
_platon_squeeze_void_nr
_platon_squeeze_void_average_x
_platon_squeeze_void_average_y
_platon_squeeze_void_average_z
_platon_squeeze_void_volume
_platon_squeeze_void_count_electrons
1 0.500 0.000 1.000 789.8 87.4
2 0.500 0.000 0.500 81.1 5.1
3 0.500 0.500 0.000 88.7 22.8
4 0.495 0.612 0.392 11.0 0.4
5 0.504 0.388 0.608 11.0 0.8
